data_4316477
loop_
_publ_author_name
'Maria Jos\'e Calhorda'
'Carmen Ceamanos'
'Olga Crespo'
'M. Concepci\'on Gimeno'
'Antonio Laguna'
'Carmen Larraz'
'Pedro D. Vaz'
'M. Dolores Villacampa'

_publ_section_title
;
 Heteropolynuclear Gold Complexes with Metallophilic Interactions:
 Modulation of the Luminescent Properties
;
_journal_name_full 'Inorganic Chemistry'
_journal_page_first 8255
_journal_page_last 8269
_journal_paper_doi 10.1021/ic100413x
_journal_volume 49
_journal_year 2010
_chemical_formula_sum 'C16 H13 Au Cl N2 P'
_chemical_formula_weight 496.67
_chemical_name_systematic
; 
 ? 
;
_space_group_IT_number 14
_symmetry_cell_setting monoclinic
_symmetry_space_group_name_Hall '-P 2ybc'
_symmetry_space_group_name_H-M 'P 1 21/c 1'
_atom_sites_solution_hydrogens geom
_atom_sites_solution_primary direct
_atom_sites_solution_secondary difmap
_audit_creation_method SHELXL-97
_cell_angle_alpha 90.00
_cell_angle_beta 99.0940(10)
_cell_angle_gamma 90.00
_cell_formula_units_Z 4
_cell_length_a 7.9930(6)
_cell_length_b 11.0534(8)
_cell_length_c 17.7914(13)
_cell_measurement_reflns_used 5869
_cell_measurement_temperature 100(2)
_cell_measurement_theta_max 28.3
_cell_measurement_theta_min 2.3
_cell_volume 1552.1(2)
_computing_cell_refinement 'SAINT+ v. 6.02 (Bruker AXS, 1999)'
_computing_data_collection 'SMART v. 5.611 (Bruker AXS, 2000)'
_computing_data_reduction 'SAINT+ v. 6.02 (Bruker AXS, 1999)'
_computing_molecular_graphics 'XP, SHELXTL v. 6.10 (Bruker 2000)'
_computing_publication_material 'XCIF, SHELXTL v. 6.10 (Bruker 2000)'
_computing_structure_refinement 'SHELXL-97 (Sheldrick, 1997)'
_computing_structure_solution 'SHELXS-97 (Sheldrick, 1990)'
_diffrn_ambient_temperature 100(2)
_diffrn_detector_area_resol_mean 8.26
_diffrn_measured_fraction_theta_full 0.978
_diffrn_measured_fraction_theta_max 0.978
_diffrn_measurement_device_type 'Bruker SMART APEX CCD system'
_diffrn_measurement_method '\w rotations with narrow frames'
_diffrn_radiation_monochromator graphite
_diffrn_radiation_source 'fine-focus sealed tube'
_diffrn_radiation_type MoK\a
_diffrn_radiation_wavelength 0.71073
_diffrn_reflns_av_R_equivalents 0.0280
_diffrn_reflns_av_sigmaI/netI 0.0203
_diffrn_reflns_limit_h_max 10
_diffrn_reflns_limit_h_min -10
_diffrn_reflns_limit_k_max 14
_diffrn_reflns_limit_k_min -14
_diffrn_reflns_limit_l_max 22
_diffrn_reflns_limit_l_min -23
_diffrn_reflns_number 18572
_diffrn_reflns_theta_full 28.30
_diffrn_reflns_theta_max 28.30
_diffrn_reflns_theta_min 2.18
_exptl_absorpt_coefficient_mu 9.747
_exptl_absorpt_correction_T_max 0.3876
_exptl_absorpt_correction_T_min 0.2729
_exptl_absorpt_correction_type multi-scan
_exptl_absorpt_process_details SADABS
_exptl_crystal_colour colorless
_exptl_crystal_density_diffrn 2.125
_exptl_crystal_density_method 'not measured'
_exptl_crystal_description prism
_exptl_crystal_F_000 936
_exptl_crystal_size_max 0.18
_exptl_crystal_size_mid 0.16
_exptl_crystal_size_min 0.12
_refine_diff_density_max 1.914
_refine_diff_density_min -0.610
_refine_diff_density_rms 0.134
_refine_ls_extinction_method none
_refine_ls_goodness_of_fit_ref 1.122
_refine_ls_hydrogen_treatment constr
_refine_ls_matrix_type full
_refine_ls_number_parameters 190
_refine_ls_number_reflns 3777
_refine_ls_number_restraints 0
_refine_ls_restrained_S_all 1.122
_refine_ls_R_factor_all 0.0249
_refine_ls_R_factor_gt 0.0234
_refine_ls_shift/su_max 0.002
_refine_ls_shift/su_mean 0.000
_refine_ls_structure_factor_coef Fsqd
_refine_ls_weighting_details 'calc w=1/[\s^2^(Fo^2^)+(0.0326P)^2^+1.9243P] where P=(Fo^2^+2Fc^2^)/3'
_refine_ls_weighting_scheme calc
_refine_ls_wR_factor_gt 0.0585
_refine_ls_wR_factor_ref 0.0591
_reflns_number_gt 3605
_reflns_number_total 3777
_reflns_threshold_expression >2sigma(I)
_cod_data_source_file ic100413x_si_002.cif
_cod_data_source_block con120a
_cod_depositor_comments
;
The following automatic conversions were performed:

'_exptl_absorpt_correction_type' tag value 'multi-scans' was replaced
with 'multi-scan' value.

'_symmetry_cell_setting' value 'Monoclinic'
changed to 'monoclinic' according to the built-in table from CIF Core
dictionary named 'cif_core.dic' version 2.4.1 from 2010-06-29.

Automatic conversion script
Id: cif_fix_values 1646 2011-03-28 12:23:43Z adriana 
;
_cod_database_code 4316477

loop_
_symmetry_equiv_pos_as_xyz
'x, y, z'
'-x, y+1/2, -z+1/2'
'-x, -y, -z'
'x, -y-1/2, z-1/2'

loop_
_atom_site_label
_atom_site_type_symbol
_atom_site_fract_x
_atom_site_fract_y
_atom_site_fract_z
_atom_site_U_iso_or_equiv
_atom_site_adp_type
_atom_site_occupancy
_atom_site_symmetry_multiplicity
_atom_site_calc_flag
_atom_site_refinement_flags
_atom_site_disorder_assembly
_atom_site_disorder_group
Au1 Au 0.238615(15) 0.630607(10) 0.341783(7) 0.01849(6) Uani 1 1 d . . .
Cl1 Cl 0.09910(11) 0.46773(7) 0.38115(6) 0.03005(19) Uani 1 1 d . . .
P1 P 0.38060(10) 0.78621(7) 0.30267(5) 0.01681(16) Uani 1 1 d . . .
C1 C 0.6027(4) 0.7875(3) 0.34519(18) 0.0200(6) Uani 1 1 d . . .
C2 C 0.6689(5) 0.6972(3) 0.3954(2) 0.0261(7) Uani 1 1 d . . .
H2 H 0.5990 0.6326 0.4070 0.031 Uiso 1 1 calc R . .
C3 C 0.8380(5) 0.7023(4) 0.4284(2) 0.0304(8) Uani 1 1 d . . .
H3 H 0.8851 0.6412 0.4630 0.037 Uiso 1 1 calc R . .
C4 C 0.9365(5) 0.7963(4) 0.4106(2) 0.0295(8) Uani 1 1 d . . .
H4 H 1.0526 0.8009 0.4327 0.035 Uiso 1 1 calc R . .
C5 C 0.8662(5) 0.8843(3) 0.3604(2) 0.0306(8) Uani 1 1 d . . .
H5 H 0.9355 0.9490 0.3483 0.037 Uiso 1 1 calc R . .
N1 N 0.7014(5) 0.8812(3) 0.3278(2) 0.0309(7) Uani 1 1 d . . .
C11 C 0.3090(4) 0.9350(3) 0.32823(19) 0.0192(6) Uani 1 1 d . . .
C12 C 0.2364(4) 1.0201(3) 0.2764(2) 0.0240(7) Uani 1 1 d . . .
H12 H 0.2191 1.0042 0.2232 0.029 Uiso 1 1 calc R . .
C13 C 0.1895(6) 1.1305(3) 0.3051(3) 0.0314(9) Uani 1 1 d . . .
H13 H 0.1401 1.1918 0.2713 0.038 Uiso 1 1 calc R . .
C14 C 0.2147(5) 1.1499(3) 0.3816(3) 0.0341(9) Uani 1 1 d . . .
H14 H 0.1833 1.2247 0.4017 0.041 Uiso 1 1 calc R . .
C15 C 0.2867(5) 1.0590(3) 0.4296(2) 0.0318(8) Uani 1 1 d . . .
H15 H 0.3030 1.0731 0.4829 0.038 Uiso 1 1 calc R . .
N2 N 0.3348(4) 0.9514(3) 0.40449(17) 0.0259(6) Uani 1 1 d . . .
C21 C 0.3732(4) 0.7857(3) 0.20021(18) 0.0197(6) Uani 1 1 d . . .
C22 C 0.4593(5) 0.8693(3) 0.1658(2) 0.0283(8) Uani 1 1 d . . .
H22 H 0.5220 0.9310 0.1948 0.034 Uiso 1 1 calc R . .
C23 C 0.4548(6) 0.8636(3) 0.0893(2) 0.0313(9) Uani 1 1 d . . .
H23 H 0.5142 0.9228 0.0651 0.038 Uiso 1 1 calc R . .
C24 C 0.3666(5) 0.7745(4) 0.0459(2) 0.0308(8) Uani 1 1 d . . .
H24 H 0.3636 0.7727 -0.0077 0.037 Uiso 1 1 calc R . .
C25 C 0.2828(7) 0.6881(4) 0.0812(2) 0.0469(12) Uani 1 1 d . . .
H25 H 0.2242 0.6242 0.0525 0.056 Uiso 1 1 calc R . .
C26 C 0.2846(6) 0.6950(4) 0.1590(2) 0.0380(10) Uani 1 1 d . . .
H26 H 0.2245 0.6370 0.1838 0.046 Uiso 1 1 calc R . .

loop_
_atom_site_aniso_label
_atom_site_aniso_U_11
_atom_site_aniso_U_22
_atom_site_aniso_U_33
_atom_site_aniso_U_23
_atom_site_aniso_U_13
_atom_site_aniso_U_12
Au1 0.02436(8) 0.01315(8) 0.01870(8) 0.00149(4) 0.00568(5) -0.00092(4)
Cl1 0.0323(4) 0.0186(4) 0.0414(5) 0.0089(3) 0.0122(4) -0.0011(3)
P1 0.0227(4) 0.0133(3) 0.0149(4) -0.0002(3) 0.0043(3) -0.0010(3)
C1 0.0246(16) 0.0198(15) 0.0162(15) -0.0041(12) 0.0055(12) -0.0013(12)
C2 0.0308(18) 0.0241(17) 0.0245(18) -0.0015(14) 0.0075(14) 0.0028(14)
C3 0.0325(19) 0.0332(19) 0.0253(18) -0.0016(15) 0.0038(14) 0.0128(15)
C4 0.0216(17) 0.037(2) 0.0286(19) -0.0077(16) 0.0019(13) 0.0079(14)
C5 0.0261(19) 0.0290(19) 0.037(2) -0.0014(16) 0.0061(16) -0.0023(14)
N1 0.0284(16) 0.0280(17) 0.0364(19) -0.0013(13) 0.0057(14) -0.0022(12)
C11 0.0220(15) 0.0146(14) 0.0221(16) -0.0011(12) 0.0070(12) -0.0024(11)
C12 0.0313(18) 0.0219(16) 0.0203(16) 0.0005(13) 0.0081(13) 0.0005(13)
C13 0.036(2) 0.0181(18) 0.043(2) 0.0104(14) 0.0158(18) 0.0062(13)
C14 0.034(2) 0.0177(16) 0.052(3) -0.0058(17) 0.0110(18) 0.0017(15)
C15 0.045(2) 0.0225(17) 0.0281(19) -0.0058(15) 0.0066(16) 0.0034(15)
N2 0.0372(17) 0.0201(14) 0.0216(14) -0.0024(11) 0.0085(12) 0.0021(12)
C21 0.0268(16) 0.0170(15) 0.0158(15) 0.0003(12) 0.0048(12) 0.0017(12)
C22 0.044(2) 0.0240(18) 0.0165(17) -0.0024(12) 0.0024(15) -0.0129(14)
C23 0.040(2) 0.030(2) 0.0240(19) 0.0081(14) 0.0056(16) -0.0069(15)
C24 0.045(2) 0.0327(19) 0.0143(16) -0.0001(14) 0.0036(14) -0.0032(16)
C25 0.078(3) 0.042(2) 0.0198(19) -0.0052(17) 0.005(2) -0.029(2)
C26 0.055(3) 0.039(2) 0.0193(19) 0.0020(15) 0.0046(17) -0.0222(19)

loop_
_atom_type_symbol
_atom_type_description
_atom_type_scat_dispersion_real
_atom_type_scat_dispersion_imag
_atom_type_scat_source
C C 0.0033 0.0016 'International Tables Vol C Tables 4.2.6.8 and 6.1.1.4'
H H 0.0000 0.0000 'International Tables Vol C Tables 4.2.6.8 and 6.1.1.4'
N N 0.0061 0.0033 'International Tables Vol C Tables 4.2.6.8 and 6.1.1.4'
P P 0.1023 0.0942 'International Tables Vol C Tables 4.2.6.8 and 6.1.1.4'
Au Au -2.0133 8.8022 'International Tables Vol C Tables 4.2.6.8 and 6.1.1.4'
Cl Cl 0.1484 0.1585 'International Tables Vol C Tables 4.2.6.8 and 6.1.1.4'

loop_
_geom_angle_atom_site_label_1
_geom_angle_atom_site_label_2
_geom_angle_atom_site_label_3
_geom_angle
_geom_angle_site_symmetry_1
_geom_angle_site_symmetry_3
_geom_angle_publ_flag
P1 Au1 Cl1 178.40(3) . . ?
C21 P1 C1 107.02(15) . . ?
C21 P1 C11 106.98(15) . . ?
C1 P1 C11 102.35(15) . . ?
C21 P1 Au1 111.92(11) . . ?
C1 P1 Au1 112.83(11) . . ?
C11 P1 Au1 114.99(11) . . ?
N1 C1 C2 121.1(3) . . ?
N1 C1 P1 118.2(3) . . ?
C2 C1 P1 120.7(3) . . ?
C1 C2 C3 119.4(3) . . ?
C4 C3 C2 119.3(3) . . ?
C3 C4 C5 119.6(3) . . ?
N1 C5 C4 122.0(4) . . ?
C5 N1 C1 118.7(3) . . ?
N2 C11 C12 124.1(3) . . ?
N2 C11 P1 111.5(2) . . ?
C12 C11 P1 124.3(3) . . ?
C11 C12 C13 117.4(3) . . ?
C14 C13 C12 119.9(4) . . ?
C13 C14 C15 118.9(3) . . ?
N2 C15 C14 123.3(4) . . ?
C15 N2 C11 116.4(3) . . ?
C22 C21 C26 120.8(3) . . ?
C22 C21 P1 120.9(3) . . ?
C26 C21 P1 118.2(3) . . ?
C21 C22 C23 119.2(3) . . ?
C22 C23 C24 121.7(3) . . ?
C25 C24 C23 119.0(3) . . ?
C24 C25 C26 119.4(4) . . ?
C21 C26 C25 119.9(4) . . ?

loop_
_geom_bond_atom_site_label_1
_geom_bond_atom_site_label_2
_geom_bond_distance
_geom_bond_site_symmetry_2
_geom_bond_publ_flag
Au1 P1 2.2316(8) . ?
Au1 Cl1 2.2853(8) . ?
P1 C21 1.814(3) . ?
P1 C1 1.817(3) . ?
P1 C11 1.823(3) . ?
C1 N1 1.366(4) . ?
C1 C2 1.387(5) . ?
C2 C3 1.387(5) . ?
C3 C4 1.371(6) . ?
C4 C5 1.379(6) . ?
C5 N1 1.354(5) . ?
C11 N2 1.352(4) . ?
C11 C12 1.379(5) . ?
C12 C13 1.397(5) . ?
C13 C14 1.361(7) . ?
C14 C15 1.385(6) . ?
C15 N2 1.347(4) . ?
C21 C22 1.355(5) . ?
C21 C26 1.371(5) . ?
C22 C23 1.356(5) . ?
C23 C24 1.376(5) . ?
C24 C25 1.375(6) . ?
C25 C26 1.383(5) . ?
